data_1572879
loop_
_publ_author_name
'Dey, Sovan'
'Das, Arindam'
'Yadav, Ram Naresh'
'Boruah, Palash Jyoti'
'Sarkar, Koushik'
'Paul, Amit Kumar'
'Hossain, Md Firoj'

_publ_section_title
;
 Electron donor-acceptor complex enabled photocascade strategy for the
 synthesis of <i>trans</i>-dihydrofuro[3,2-<i>c</i>]chromen-4-one
 scaffolds <i>via</i> radical conjugate addition of pyridinium ylide.
;
_journal_issue 97
_journal_name_full 'Chemical communications (Cambridge, England)'
_journal_page_first 14384
_journal_page_last 14387
_journal_paper_doi 10.1039/d4cc04720f
_journal_volume 60
_journal_year 2024
_chemical_formula_moiety 'C24 H15 Cl O4'
_chemical_formula_sum 'C24 H15 Cl O4'
_chemical_formula_weight 402.81
_chemical_name_systematic 2-benzoyel-3-(2-chlorophenyl)-2,3-dihydro-4H-furo[3,2-c]chromen-4-one
_space_group_crystal_system monoclinic
_space_group_IT_number 14
_space_group_name_Hall '-P 2yn'
_space_group_name_H-M_alt 'P 1 21/n 1'
_atom_sites_solution_hydrogens geom
_atom_sites_solution_primary dual
_audit_creation_date 2023-04-15
_audit_creation_method
;
Olex2 1.5
(compiled 2023.03.06 svn.rbb2c1857 for OlexSys, GUI svn.r6748)
;
_audit_update_record
;
2024-07-01 deposited with the CCDC.	2024-10-17 downloaded from the CCDC.
;
_cell_angle_alpha 90
_cell_angle_beta 107.214(4)
_cell_angle_gamma 90
_cell_formula_units_Z 4
_cell_length_a 11.9410(4)
_cell_length_b 8.3910(3)
_cell_length_c 19.4783(7)
_cell_measurement_reflns_used 13645
_cell_measurement_temperature 100.00(10)
_cell_measurement_theta_max 27.0170
_cell_measurement_theta_min 2.1810
_cell_volume 1864.24(12)
_computing_cell_refinement 'CrysAlisPro 1.171.42.73a (Rigaku OD, 2022)'
_computing_data_collection 'CrysAlisPro 1.171.42.73a (Rigaku OD, 2022)'
_computing_data_reduction 'CrysAlisPro 1.171.42.73a (Rigaku OD, 2022)'
_computing_molecular_graphics 'Olex2 1.5 (Dolomanov et al., 2009)'
_computing_publication_material 'Olex2 1.5 (Dolomanov et al., 2009)'
_computing_structure_refinement 'SHELXL 2018/3 (Sheldrick, 2015)'
_computing_structure_solution 'SHELXT 2014/4 (Sheldrick, 2014)'
_diffrn_ambient_environment N~2~
_diffrn_ambient_temperature 100.00(10)
_diffrn_detector 'Hybrid Pixel Array Detector'
_diffrn_detector_area_resol_mean 10.0000
_diffrn_detector_type HyPix3000
_diffrn_measured_fraction_theta_full 1.000
_diffrn_measured_fraction_theta_max 0.957
_diffrn_measurement_details
;
List of Runs (angles in degrees, time in seconds):

  # Type    Start    End  Width  t~exp~   \w     \q     \k     \f   Frames
#--------------------------------------------------------------------------
  1  \w     -6.00  63.00   0.50    1.71    --   12.17  39.00-144.00  138
  2  \w    -16.00  22.00   0.50    1.71    --   12.17 -57.00   0.00   76
  3  \w    -47.00 -22.00   0.50    1.71    --   12.17 -57.00   0.00   50
  4  \w    -56.00 -14.00   0.50    1.71    --   12.17 -57.00  30.00   84
  5  \w      6.00  35.00   0.50    1.71    --   12.17 -57.00  30.00   58
  6  \w     -5.00  22.00   0.50    1.71    --   12.17 -38.00  30.00   54
  7  \w    -20.00   5.00   0.50    1.71    --   12.17 -19.00   0.00   50
  8  \w    -48.00   5.00   0.50    1.71    --   12.17 -19.00 -90.00  106
  9  \w    -57.00 -32.00   0.50    1.71    --   12.17 -19.00   0.00   50
 10  \w    -45.00 -11.00   0.50    1.71    --   12.17 -38.00  30.00   68
 11  \w    -48.00 -23.00   0.50    1.71    --   12.17 -39.00  60.00   50
 12  \w    -66.00  -8.00   0.50    1.71    --  -12.01 -39.00  60.00  116
 13  \w    -21.00  16.00   0.50    1.71    --  -12.01 -99.00 150.00   74
 14  \w    -19.00  17.00   0.50    1.71    --  -12.01 -99.00  60.00   72
 15  \w    -22.00  18.00   0.50    1.71    --  -12.01 -99.00 -30.00   80
 16  \w    -13.00  18.00   0.50    1.71    --  -12.01 -99.00   0.00   62
 17  \w    -20.00   5.00   0.50    1.71    --  -12.01 -99.00 -90.00   50
 18  \w    -10.00  23.00   0.50    1.71    --  -12.01 -99.00-150.00   66
 19  \w     16.00  41.00   0.50    1.71    --   12.17 -99.00-180.00   50
 20  \w    -16.00   9.00   0.50    1.71    --   12.17 -99.00-180.00   50
 21  \w     -8.00  30.00   0.50    1.71    --   12.17 -99.00 -90.00   76
 22  \w    -38.00  12.00   0.50    1.71    --  -12.01  19.00-180.00  100
 23  \w     16.00  55.00   0.50    1.71    --  -12.01  39.00-144.00   78
 24  \w     27.00  59.00   0.50    1.71    --  -12.01  19.00-180.00   64
;
_diffrn_measurement_device 'four-circle diffractometer'
_diffrn_measurement_device_type 'XtaLAB Synergy, Dualflex, HyPix3000'
_diffrn_measurement_method '\w scans'
_diffrn_orient_matrix_type 'CrysAlisPro convention (1999,Acta A55,543-557)'
_diffrn_orient_matrix_UB_11 -0.0568293000
_diffrn_orient_matrix_UB_12 -0.0302589000
_diffrn_orient_matrix_UB_13 -0.0173056000
_diffrn_orient_matrix_UB_21 0.0040860000
_diffrn_orient_matrix_UB_22 0.0281969000
_diffrn_orient_matrix_UB_23 -0.0335141000
_diffrn_orient_matrix_UB_31 0.0249416000
_diffrn_orient_matrix_UB_32 -0.0736703000
_diffrn_orient_matrix_UB_33 -0.0057036000
_diffrn_radiation_monochromator mirror
_diffrn_radiation_probe x-ray
_diffrn_radiation_type 'Mo K\a'
_diffrn_radiation_wavelength 0.71073
_diffrn_reflns_av_R_equivalents 0.0939
_diffrn_reflns_av_unetI/netI 0.0465
_diffrn_reflns_Laue_measured_fraction_full 1.000
_diffrn_reflns_Laue_measured_fraction_max 0.957
_diffrn_reflns_limit_h_max 14
_diffrn_reflns_limit_h_min -14
_diffrn_reflns_limit_k_max 10
_diffrn_reflns_limit_k_min -9
_diffrn_reflns_limit_l_max 24
_diffrn_reflns_limit_l_min -24
_diffrn_reflns_number 23819
_diffrn_reflns_point_group_measured_fraction_full 1.000
_diffrn_reflns_point_group_measured_fraction_max 0.957
_diffrn_reflns_theta_full 25.242
_diffrn_reflns_theta_max 27.091
_diffrn_reflns_theta_min 2.189
_diffrn_source 'micro-focus sealed X-ray tube'
_diffrn_source_type 'PhotonJet (Mo) X-ray Source'
_exptl_absorpt_coefficient_mu 0.235
_exptl_absorpt_correction_T_max 1.00000
_exptl_absorpt_correction_T_min 0.73202
_exptl_absorpt_correction_type multi-scan
_exptl_absorpt_process_details
;
CrysAlisPro 1.171.42.73a (Rigaku Oxford Diffraction, 2022)
Empirical absorption correction using spherical harmonics,
implemented in SCALE3 ABSPACK scaling algorithm.
;
_exptl_crystal_colour 'clear light colourless'
_exptl_crystal_colour_lustre clear
_exptl_crystal_colour_modifier light
_exptl_crystal_colour_primary colourless
_exptl_crystal_density_diffrn 1.435
_exptl_crystal_description block
_exptl_crystal_F_000 832
_exptl_crystal_preparation 'crystallisation done ethylacetate in diffution of petrolium ethar'
_exptl_crystal_recrystallization_method 'in ethylacetate and petrolium ethar'
_exptl_crystal_size_max 0.002
_exptl_crystal_size_mid 0.001
_exptl_crystal_size_min 0.001
_refine_diff_density_max 0.273
_refine_diff_density_min -0.361
_refine_diff_density_rms 0.061
_refine_ls_extinction_method none
_refine_ls_goodness_of_fit_ref 1.061
_refine_ls_hydrogen_treatment constr
_refine_ls_matrix_type full
_refine_ls_number_parameters 262
_refine_ls_number_reflns 3939
_refine_ls_number_restraints 0
_refine_ls_restrained_S_all 1.061
_refine_ls_R_factor_all 0.0518
_refine_ls_R_factor_gt 0.0437
_refine_ls_shift/su_max 0.000
_refine_ls_shift/su_mean 0.000
_refine_ls_structure_factor_coef Fsqd
_refine_ls_weighting_details 'w=1/[\s^2^(Fo^2^)+(0.0555P)^2^+0.6718P] where P=(Fo^2^+2Fc^2^)/3'
_refine_ls_weighting_scheme calc
_refine_ls_wR_factor_gt 0.1116
_refine_ls_wR_factor_ref 0.1189
_reflns_Friedel_coverage 0.000
_reflns_number_gt 3328
_reflns_number_total 3939
_reflns_threshold_expression 'I > 2\s(I)'
_cod_data_source_file d4cc04720f2.cif
_cod_data_source_block ksk_sd_2017_auto
_cod_depositor_comments 'Adding full bibliography for 1572879--1572880.cif.'
_cod_database_code 1572879
_shelx_shelxl_version_number 2018/3
_chemical_oxdiff_formula 'C H O'
_chemical_oxdiff_usercomment '100 K'
_shelx_space_group_comment
;
The symmetry employed for this shelxl refinement is uniquely defined
by the following loop, which should always be used as a source of
symmetry information in preference to the above space-group names.
They are only intended as comments.
;
_shelx_estimated_absorpt_t_max 1.000
_shelx_estimated_absorpt_t_min 1.000
_olex2_refinement_description
;
1. Fixed Uiso
 At 1.2 times of:
  All C(H) groups
2.a Ternary CH refined with riding coordinates:
 C00C(H00C), C00H(H00H)
2.b Aromatic/amide H refined with riding coordinates:
 C00A(H00A), C00F(H00F), C00J(H00J), C00K(H00K), C00L(H00L), C00M(H00M),
 C00N(H00N), C00O(H00O), C00P(H00P), C00Q(H00Q), C00R(H00R), C00S(H00S),
 C00T(H00T)
;
_olex2_exptl_crystal_mounting_method yes
_olex2_submission_original_sample_id SD002017
_olex2_submission_special_instructions 'No special instructions were received'
_oxdiff_exptl_absorpt_empirical_details
;
Empirical correction (ABSPACK) includes:
- Absorption correction using spherical harmonics
- Frame scaling
;
_oxdiff_exptl_absorpt_empirical_full_max 1.226
_oxdiff_exptl_absorpt_empirical_full_min 0.660

loop_
_space_group_symop_operation_xyz
'x, y, z'
'-x+1/2, y+1/2, -z+1/2'
'-x, -y, -z'
'x-1/2, -y-1/2, z-1/2'

loop_
_atom_site_label
_atom_site_type_symbol
_atom_site_fract_x
_atom_site_fract_y
_atom_site_fract_z
_atom_site_U_iso_or_equiv
_atom_site_adp_type
_atom_site_occupancy
_atom_site_site_symmetry_order
_atom_site_calc_flag
_atom_site_refinement_flags_posn
_atom_site_refinement_flags_adp
_atom_site_refinement_flags_occupancy
_atom_site_disorder_assembly
_atom_site_disorder_group
Cl01 Cl 0.41416(4) 0.15067(5) 0.37332(2) 0.02892(14) Uani 1 1 d . . . . .
O002 O 0.76905(10) 0.34858(13) 0.26607(6) 0.0222(3) Uani 1 1 d . . . . .
O003 O 0.54820(10) 0.09944(14) 0.10040(6) 0.0248(3) Uani 1 1 d . . . . .
O004 O 0.43714(10) 0.03988(15) 0.17070(6) 0.0291(3) Uani 1 1 d . . . . .
O005 O 0.87582(11) 0.13128(15) 0.36073(7) 0.0316(3) Uani 1 1 d . . . . .
C006 C 0.69973(14) 0.26733(18) 0.20929(8) 0.0195(3) Uani 1 1 d . . . . .
C007 C 0.49871(13) 0.36005(19) 0.29300(8) 0.0191(3) Uani 1 1 d . . . . .
C008 C 0.60309(13) 0.20358(18) 0.21994(8) 0.0190(3) Uani 1 1 d . . . . .
C009 C 0.78666(14) 0.1906(2) 0.45148(8) 0.0209(3) Uani 1 1 d . . . . .
C00A C 0.32096(14) 0.4343(2) 0.32183(8) 0.0253(4) Uani 1 1 d . . . . .
H00A H 0.261963 0.409028 0.343781 0.030 Uiso 1 1 calc R U . . .
C00B C 0.80297(14) 0.2076(2) 0.37884(8) 0.0214(3) Uani 1 1 d . . . . .
C00C C 0.72182(14) 0.32113(19) 0.32597(8) 0.0204(3) Uani 1 1 d . . . . .
H00C H 0.715683 0.424304 0.350292 0.024 Uiso 1 1 calc R U . . .
C00D C 0.72864(14) 0.25159(19) 0.14353(9) 0.0211(3) Uani 1 1 d . . . . .
C00E C 0.52242(14) 0.1102(2) 0.16598(9) 0.0219(3) Uani 1 1 d . . . . .
C00F C 0.49272(14) 0.5065(2) 0.25753(8) 0.0219(3) Uani 1 1 d . . . . .
H00F H 0.551217 0.532508 0.235282 0.026 Uiso 1 1 calc R U . . .
C00G C 0.41192(14) 0.3281(2) 0.32576(8) 0.0217(4) Uani 1 1 d . . . . .
C00H C 0.59702(13) 0.24551(19) 0.29423(8) 0.0193(3) Uani 1 1 d . . . . .
H00H H 0.589795 0.146684 0.321296 0.023 Uiso 1 1 calc R U . . .
C00I C 0.64623(15) 0.1674(2) 0.08947(9) 0.0236(4) Uani 1 1 d . . . . .
C00J C 0.40354(15) 0.6139(2) 0.25420(9) 0.0251(4) Uani 1 1 d . . . . .
H00J H 0.401576 0.713065 0.230303 0.030 Uiso 1 1 calc R U . . .
C00K C 0.70543(15) 0.2800(2) 0.47386(9) 0.0251(4) Uani 1 1 d . . . . .
H00K H 0.657113 0.355618 0.442390 0.030 Uiso 1 1 calc R U . . .
C00L C 0.83079(15) 0.3081(2) 0.13042(9) 0.0257(4) Uani 1 1 d . . . . .
H00L H 0.888091 0.363447 0.166967 0.031 Uiso 1 1 calc R U . . .
C00M C 0.31690(15) 0.5768(2) 0.28584(9) 0.0268(4) Uani 1 1 d . . . . .
H00M H 0.254654 0.649566 0.282711 0.032 Uiso 1 1 calc R U . . .
C00N C 0.85560(15) 0.0790(2) 0.49807(9) 0.0272(4) Uani 1 1 d . . . . .
H00N H 0.909822 0.016264 0.482627 0.033 Uiso 1 1 calc R U . . .
C00O C 0.69562(16) 0.2576(2) 0.54246(9) 0.0294(4) Uani 1 1 d . . . . .
H00O H 0.640016 0.317769 0.557793 0.035 Uiso 1 1 calc R U . . .
C00P C 0.66261(18) 0.1434(2) 0.02234(10) 0.0307(4) Uani 1 1 d . . . . .
H00P H 0.605858 0.088118 -0.014537 0.037 Uiso 1 1 calc R U . . .
C00Q C 0.76632(17) 0.1482(2) 0.58868(9) 0.0307(4) Uani 1 1 d . . . . .
H00Q H 0.759865 0.134771 0.635795 0.037 Uiso 1 1 calc R U . . .
C00R C 0.84617(16) 0.0584(2) 0.56653(9) 0.0319(4) Uani 1 1 d . . . . .
H00R H 0.894368 -0.017077 0.598171 0.038 Uiso 1 1 calc R U . . .
C00S C 0.84791(17) 0.2830(2) 0.06421(10) 0.0331(4) Uani 1 1 d . . . . .
H00S H 0.917193 0.320784 0.055156 0.040 Uiso 1 1 calc R U . . .
C00T C 0.76371(18) 0.2024(2) 0.01079(10) 0.0353(5) Uani 1 1 d . . . . .
H00T H 0.775896 0.187405 -0.034815 0.042 Uiso 1 1 calc R U . . .

loop_
_atom_site_aniso_label
_atom_site_aniso_U_11
_atom_site_aniso_U_22
_atom_site_aniso_U_33
_atom_site_aniso_U_23
_atom_site_aniso_U_13
_atom_site_aniso_U_12
Cl01 0.0289(2) 0.0328(3) 0.0280(2) 0.00733(17) 0.01290(18) -0.00396(18)
O002 0.0230(6) 0.0252(6) 0.0201(6) -0.0009(5) 0.0087(5) -0.0063(5)
O003 0.0265(6) 0.0258(6) 0.0220(6) -0.0064(5) 0.0070(5) -0.0014(5)
O004 0.0234(6) 0.0300(7) 0.0346(7) -0.0061(5) 0.0097(5) -0.0058(5)
O005 0.0314(7) 0.0389(8) 0.0281(7) 0.0011(5) 0.0143(5) 0.0121(6)
C006 0.0213(8) 0.0159(8) 0.0208(8) 0.0013(6) 0.0056(6) 0.0025(6)
C007 0.0211(8) 0.0216(8) 0.0150(7) -0.0020(6) 0.0060(6) -0.0008(6)
C008 0.0205(8) 0.0165(8) 0.0214(8) 0.0004(6) 0.0082(6) 0.0018(6)
C009 0.0210(8) 0.0223(8) 0.0183(8) -0.0035(6) 0.0041(6) -0.0029(6)
C00A 0.0230(8) 0.0354(10) 0.0198(8) -0.0053(7) 0.0098(6) -0.0012(7)
C00B 0.0193(8) 0.0235(8) 0.0218(8) -0.0040(6) 0.0067(6) -0.0011(7)
C00C 0.0236(8) 0.0210(8) 0.0186(8) -0.0020(6) 0.0094(6) -0.0016(7)
C00D 0.0252(8) 0.0179(8) 0.0224(8) 0.0031(6) 0.0104(6) 0.0043(7)
C00E 0.0234(8) 0.0208(8) 0.0225(8) -0.0014(6) 0.0086(6) 0.0039(7)
C00F 0.0249(8) 0.0236(8) 0.0177(8) -0.0003(6) 0.0071(6) -0.0006(7)
C00G 0.0244(8) 0.0250(9) 0.0160(8) -0.0002(6) 0.0065(6) -0.0031(7)
C00H 0.0211(8) 0.0187(8) 0.0191(8) 0.0008(6) 0.0076(6) -0.0017(6)
C00I 0.0282(9) 0.0210(8) 0.0235(8) 0.0020(6) 0.0104(7) 0.0050(7)
C00J 0.0301(9) 0.0235(9) 0.0195(8) -0.0006(7) 0.0041(7) 0.0027(7)
C00K 0.0254(8) 0.0273(9) 0.0225(8) -0.0037(7) 0.0071(7) -0.0002(7)
C00L 0.0286(9) 0.0202(8) 0.0316(9) 0.0053(7) 0.0140(7) 0.0036(7)
C00M 0.0265(8) 0.0322(10) 0.0204(8) -0.0056(7) 0.0051(7) 0.0068(7)
C00N 0.0269(9) 0.0302(10) 0.0229(8) -0.0035(7) 0.0050(7) 0.0022(7)
C00O 0.0317(9) 0.0339(10) 0.0264(9) -0.0086(8) 0.0144(7) -0.0047(8)
C00P 0.0432(11) 0.0267(9) 0.0235(9) -0.0017(7) 0.0122(8) 0.0053(8)
C00Q 0.0419(11) 0.0321(10) 0.0197(9) -0.0040(7) 0.0115(8) -0.0108(8)
C00R 0.0411(11) 0.0283(10) 0.0226(9) 0.0011(7) 0.0037(8) -0.0011(8)
C00S 0.0380(10) 0.0310(10) 0.0388(11) 0.0061(8) 0.0246(9) 0.0055(8)
C00T 0.0520(12) 0.0329(10) 0.0294(10) 0.0020(8) 0.0247(9) 0.0073(9)

loop_
_atom_type_symbol
_atom_type_description
_atom_type_scat_dispersion_real
_atom_type_scat_dispersion_imag
_atom_type_scat_source
C C 0.0033 0.0016 'International Tables Vol C Tables 4.2.6.8 and 6.1.1.4'
H H 0.0000 0.0000 'International Tables Vol C Tables 4.2.6.8 and 6.1.1.4'
Cl Cl 0.1484 0.1585 'International Tables Vol C Tables 4.2.6.8 and 6.1.1.4'
O O 0.0106 0.0060 'International Tables Vol C Tables 4.2.6.8 and 6.1.1.4'

loop_
_geom_angle_atom_site_label_1
_geom_angle_atom_site_label_2
_geom_angle_atom_site_label_3
_geom_angle
_geom_angle_site_symmetry_1
_geom_angle_site_symmetry_3
_geom_angle_publ_flag
C006 O002 C00C 106.66(11) . . ?
C00I O003 C00E 122.75(13) . . ?
O002 C006 C00D 121.87(14) . . ?
C008 C006 O002 114.86(13) . . ?
C008 C006 C00D 123.28(15) . . ?
C00F C007 C00H 119.44(14) . . ?
C00G C007 C00F 117.26(15) . . ?
C00G C007 C00H 123.30(14) . . ?
C006 C008 C00E 121.83(14) . . ?
C006 C008 C00H 110.00(14) . . ?
C00E C008 C00H 128.18(14) . . ?
C00K C009 C00B 122.95(15) . . ?
C00N C009 C00B 117.70(14) . . ?
C00N C009 C00K 119.34(15) . . ?
C00G C00A H00A 120.2 . . ?
C00M C00A H00A 120.2 . . ?
C00M C00A C00G 119.56(15) . . ?
O005 C00B C009 122.12(15) . . ?
O005 C00B C00C 120.08(14) . . ?
C009 C00B C00C 117.77(13) . . ?
O002 C00C C00B 108.73(12) . . ?
O002 C00C H00C 110.0 . . ?
O002 C00C C00H 107.23(12) . . ?
C00B C00C H00C 110.0 . . ?
C00B C00C C00H 110.72(13) . . ?
C00H C00C H00C 110.0 . . ?
C00I C00D C006 114.73(14) . . ?
C00L C00D C006 125.94(15) . . ?
C00L C00D C00I 119.30(15) . . ?
O003 C00E C008 115.02(14) . . ?
O004 C00E O003 117.16(14) . . ?
O004 C00E C008 127.82(15) . . ?
C007 C00F H00F 119.3 . . ?
C00J C00F C007 121.43(15) . . ?
C00J C00F H00F 119.3 . . ?
C007 C00G Cl01 120.61(13) . . ?
C00A C00G Cl01 117.67(12) . . ?
C00A C00G C007 121.72(15) . . ?
C007 C00H C00C 113.06(13) . . ?
C007 C00H H00H 110.4 . . ?
C008 C00H C007 112.94(13) . . ?
C008 C00H C00C 99.34(12) . . ?
C008 C00H H00H 110.4 . . ?
C00C C00H H00H 110.4 . . ?
O003 C00I C00D 122.26(14) . . ?
O003 C00I C00P 116.65(16) . . ?
C00P C00I C00D 121.05(16) . . ?
C00F C00J H00J 120.1 . . ?
C00F C00J C00M 119.87(16) . . ?
C00M C00J H00J 120.1 . . ?
C009 C00K H00K 120.2 . . ?
C00O C00K C009 119.55(16) . . ?
C00O C00K H00K 120.2 . . ?
C00D C00L H00L 120.1 . . ?
C00S C00L C00D 119.77(17) . . ?
C00S C00L H00L 120.1 . . ?
C00A C00M C00J 120.13(16) . . ?
C00A C00M H00M 119.9 . . ?
C00J C00M H00M 119.9 . . ?
C009 C00N H00N 119.6 . . ?
C00R C00N C009 120.81(16) . . ?
C00R C00N H00N 119.6 . . ?
C00K C00O H00O 119.8 . . ?
C00Q C00O C00K 120.45(17) . . ?
C00Q C00O H00O 119.8 . . ?
C00I C00P H00P 120.9 . . ?
C00T C00P C00I 118.23(18) . . ?
C00T C00P H00P 120.9 . . ?
C00O C00Q H00Q 119.9 . . ?
C00R C00Q C00O 120.21(16) . . ?
C00R C00Q H00Q 119.9 . . ?
C00N C00R H00R 120.2 . . ?
C00Q C00R C00N 119.63(17) . . ?
C00Q C00R H00R 120.2 . . ?
C00L C00S H00S 120.0 . . ?
C00L C00S C00T 119.96(17) . . ?
C00T C00S H00S 120.0 . . ?
C00P C00T C00S 121.67(17) . . ?
C00P C00T H00T 119.2 . . ?
C00S C00T H00T 119.2 . . ?

loop_
_geom_bond_atom_site_label_1
_geom_bond_atom_site_label_2
_geom_bond_distance
_geom_bond_site_symmetry_2
_geom_bond_publ_flag
Cl01 C00G 1.7492(17) . ?
O002 C006 1.3532(19) . ?
O002 C00C 1.4565(18) . ?
O003 C00E 1.4026(19) . ?
O003 C00I 1.374(2) . ?
O004 C00E 1.204(2) . ?
O005 C00B 1.2135(19) . ?
C006 C008 1.343(2) . ?
C006 C00D 1.428(2) . ?
C007 C00F 1.401(2) . ?
C007 C00G 1.395(2) . ?
C007 C00H 1.512(2) . ?
C008 C00E 1.431(2) . ?
C008 C00H 1.512(2) . ?
C009 C00B 1.491(2) . ?
C009 C00K 1.394(2) . ?
C009 C00N 1.391(2) . ?
C00A H00A 0.9500 . ?
C00A C00G 1.390(2) . ?
C00A C00M 1.379(3) . ?
C00B C00C 1.522(2) . ?
C00C H00C 1.0000 . ?
C00C C00H 1.569(2) . ?
C00D C00I 1.401(2) . ?
C00D C00L 1.401(2) . ?
C00F H00F 0.9500 . ?
C00F C00J 1.382(2) . ?
C00H H00H 1.0000 . ?
C00I C00P 1.393(2) . ?
C00J H00J 0.9500 . ?
C00J C00M 1.387(2) . ?
C00K H00K 0.9500 . ?
C00K C00O 1.388(2) . ?
C00L H00L 0.9500 . ?
C00L C00S 1.380(2) . ?
C00M H00M 0.9500 . ?
C00N H00N 0.9500 . ?
C00N C00R 1.382(2) . ?
C00O H00O 0.9500 . ?
C00O C00Q 1.384(3) . ?
C00P H00P 0.9500 . ?
C00P C00T 1.383(3) . ?
C00Q H00Q 0.9500 . ?
C00Q C00R 1.381(3) . ?
C00R H00R 0.9500 . ?
C00S H00S 0.9500 . ?
C00S C00T 1.390(3) . ?
C00T H00T 0.9500 . ?

loop_
_geom_torsion_atom_site_label_1
_geom_torsion_atom_site_label_2
_geom_torsion_atom_site_label_3
_geom_torsion_atom_site_label_4
_geom_torsion
_geom_torsion_site_symmetry_1
_geom_torsion_site_symmetry_2
_geom_torsion_site_symmetry_3
_geom_torsion_site_symmetry_4
_geom_torsion_publ_flag
O002 C006 C008 C00E -178.19(14) . . . . ?
O002 C006 C008 C00H 1.52(19) . . . . ?
O002 C006 C00D C00I -178.45(14) . . . . ?
O002 C006 C00D C00L 3.4(2) . . . . ?
O002 C00C C00H C007 -106.77(14) . . . . ?
O002 C00C C00H C008 13.19(15) . . . . ?
O003 C00I C00P C00T -176.41(15) . . . . ?
O005 C00B C00C O002 -15.2(2) . . . . ?
O005 C00B C00C C00H 102.41(17) . . . . ?
C006 O002 C00C C00B 106.55(14) . . . . ?
C006 O002 C00C C00H -13.20(16) . . . . ?
C006 C008 C00E O003 -3.8(2) . . . . ?
C006 C008 C00E O004 175.34(16) . . . . ?
C006 C008 C00H C007 110.98(15) . . . . ?
C006 C008 C00H C00C -9.07(16) . . . . ?
C006 C00D C00I O003 -2.8(2) . . . . ?
C006 C00D C00I C00P 179.66(15) . . . . ?
C006 C00D C00L C00S 179.37(16) . . . . ?
C007 C00F C00J C00M -0.7(2) . . . . ?
C008 C006 C00D C00I 1.7(2) . . . . ?
C008 C006 C00D C00L -176.49(16) . . . . ?
C009 C00B C00C O002 166.79(13) . . . . ?
C009 C00B C00C C00H -75.65(17) . . . . ?
C009 C00K C00O C00Q 0.4(3) . . . . ?
C009 C00N C00R C00Q 0.8(3) . . . . ?
C00B C009 C00K C00O -179.84(15) . . . . ?
C00B C009 C00N C00R 179.18(16) . . . . ?
C00B C00C C00H C007 134.75(13) . . . . ?
C00B C00C C00H C008 -105.28(14) . . . . ?
C00C O002 C006 C008 7.67(18) . . . . ?
C00C O002 C006 C00D -172.22(14) . . . . ?
C00D C006 C008 C00E 1.7(2) . . . . ?
C00D C006 C008 C00H -178.59(14) . . . . ?
C00D C00I C00P C00T 1.3(3) . . . . ?
C00D C00L C00S C00T 0.2(3) . . . . ?
C00E O003 C00I C00D 0.6(2) . . . . ?
C00E O003 C00I C00P 178.24(15) . . . . ?
C00E C008 C00H C007 -69.3(2) . . . . ?
C00E C008 C00H C00C 170.60(16) . . . . ?
C00F C007 C00G Cl01 -178.32(11) . . . . ?
C00F C007 C00G C00A 1.9(2) . . . . ?
C00F C007 C00H C008 -55.91(19) . . . . ?
C00F C007 C00H C00C 55.92(19) . . . . ?
C00F C00J C00M C00A 1.3(2) . . . . ?
C00G C007 C00F C00J -0.9(2) . . . . ?
C00G C007 C00H C008 124.12(16) . . . . ?
C00G C007 C00H C00C -124.05(16) . . . . ?
C00G C00A C00M C00J -0.4(2) . . . . ?
C00H C007 C00F C00J 179.12(14) . . . . ?
C00H C007 C00G Cl01 1.6(2) . . . . ?
C00H C007 C00G C00A -178.17(14) . . . . ?
C00H C008 C00E O003 176.52(14) . . . . ?
C00H C008 C00E O004 -4.3(3) . . . . ?
C00I O003 C00E O004 -176.55(15) . . . . ?
C00I O003 C00E C008 2.7(2) . . . . ?
C00I C00D C00L C00S 1.3(2) . . . . ?
C00I C00P C00T C00S 0.3(3) . . . . ?
C00K C009 C00B O005 178.41(17) . . . . ?
C00K C009 C00B C00C -3.6(2) . . . . ?
C00K C009 C00N C00R -1.4(3) . . . . ?
C00K C00O C00Q C00R -1.0(3) . . . . ?
C00L C00D C00I O003 175.49(14) . . . . ?
C00L C00D C00I C00P -2.0(2) . . . . ?
C00L C00S C00T C00P -1.0(3) . . . . ?
C00M C00A C00G Cl01 178.95(13) . . . . ?
C00M C00A C00G C007 -1.2(2) . . . . ?
C00N C009 C00B O005 -2.2(2) . . . . ?
C00N C009 C00B C00C 175.82(14) . . . . ?
C00N C009 C00K C00O 0.8(2) . . . . ?
C00O C00Q C00R C00N 0.3(3) . . . . ?
